data_4315223
loop_
_publ_author_name
'Sumit Saha'
'Lei Zhu'
'Burjor Captain'

_publ_section_title
;
 Synthesis and Structural Characterization of Bimetallic Iron-Nickel
 Carbido Cluster Complexes
;
_journal_name_full 'Inorganic Chemistry'
_journal_page_first 3465
_journal_page_last 3472
_journal_paper_doi 10.1021/ic100057x
_journal_volume 49
_journal_year 2010
_chemical_formula_sum 'C17 H6 Fe4 N2 Ni O12'
_chemical_formula_weight 712.35
_chemical_name_systematic
; 
 ? 
;
_space_group_IT_number 14
_symmetry_cell_setting monoclinic
_symmetry_space_group_name_Hall '-P 2ybc'
_symmetry_space_group_name_H-M 'P 1 21/c 1'
_atom_sites_solution_hydrogens geom
_atom_sites_solution_primary direct
_atom_sites_solution_secondary difmap
_audit_creation_method SHELXL-97
_cell_angle_alpha 90.00
_cell_angle_beta 106.2706(5)
_cell_angle_gamma 90.00
_cell_formula_units_Z 4
_cell_length_a 9.6040(3)
_cell_length_b 15.3859(6)
_cell_length_c 16.0687(6)
_cell_measurement_reflns_used 9874
_cell_measurement_temperature 296(2)
_cell_measurement_theta_max 32.63
_cell_measurement_theta_min 2.21
_cell_volume 2279.31(14)
_computing_cell_refinement 'SAINT+  V7.46A (Bruker, 2007)'
_computing_data_collection 'APEX2 v2.2-0 (Bruker, 2007)'
_computing_data_reduction 'SAINT+  V7.46A (Bruker, 2007)'
_computing_molecular_graphics 'XSHELL v4.02 (Bruker, 2000)'
_computing_publication_material 'XCIF v6.12 (Bruker, 2001)'
_computing_structure_refinement 'SHELXL-97 (Sheldrick, 2008)'
_computing_structure_solution 'SHELXS-97 (Sheldrick, 2008)'
_diffrn_ambient_temperature 296(2)
_diffrn_measured_fraction_theta_full 0.999
_diffrn_measured_fraction_theta_max 0.999
_diffrn_measurement_device_type 'Bruker SMART APEX2 CCD diffractometer'
_diffrn_measurement_method 'omega scans'
_diffrn_radiation_monochromator graphite
_diffrn_radiation_source 'fine-focus sealed tube'
_diffrn_radiation_type MoK\a
_diffrn_radiation_wavelength 0.71073
_diffrn_reflns_av_R_equivalents 0.0250
_diffrn_reflns_av_sigmaI/netI 0.0172
_diffrn_reflns_limit_h_max 13
_diffrn_reflns_limit_h_min -13
_diffrn_reflns_limit_k_max 22
_diffrn_reflns_limit_k_min -22
_diffrn_reflns_limit_l_max 23
_diffrn_reflns_limit_l_min -23
_diffrn_reflns_number 37035
_diffrn_reflns_theta_full 31.00
_diffrn_reflns_theta_max 31.00
_diffrn_reflns_theta_min 1.87
_exptl_absorpt_coefficient_mu 3.362
_exptl_absorpt_correction_T_max 0.8773
_exptl_absorpt_correction_T_min 0.3774
_exptl_absorpt_correction_type multi-scan
_exptl_absorpt_process_details '(SADABS 2007/4 Bruker)'
_exptl_crystal_colour Black
_exptl_crystal_density_diffrn 2.076
_exptl_crystal_density_method 'not measured'
_exptl_crystal_description Block
_exptl_crystal_F_000 1400
_exptl_crystal_size_max 0.36
_exptl_crystal_size_mid 0.30
_exptl_crystal_size_min 0.04
_refine_diff_density_max 0.443
_refine_diff_density_min -0.467
_refine_diff_density_rms 0.096
_refine_ls_extinction_method none
_refine_ls_goodness_of_fit_ref 1.107
_refine_ls_hydrogen_treatment constr
_refine_ls_matrix_type full
_refine_ls_number_parameters 327
_refine_ls_number_reflns 7260
_refine_ls_number_restraints 0
_refine_ls_restrained_S_all 1.107
_refine_ls_R_factor_all 0.0217
_refine_ls_R_factor_gt 0.0197
_refine_ls_shift/su_max 0.004
_refine_ls_shift/su_mean 0.000
_refine_ls_structure_factor_coef Fsqd
_refine_ls_weighting_details 'calc w=1/[\s^2^(Fo^2^)+(0.0207P)^2^+1.1435P] where P=(Fo^2^+2Fc^2^)/3'
_refine_ls_weighting_scheme calc
_refine_ls_wR_factor_gt 0.0485
_refine_ls_wR_factor_ref 0.0492
_reflns_number_gt 6821
_reflns_number_total 7260
_reflns_threshold_expression >2sigma(I)
_cod_data_source_file ic100057x_si_001_4.cif
_cod_data_source_block collect_0m_Compound7
_cod_depositor_comments
;
The following automatic conversions were performed:

'_symmetry_cell_setting' value 'Monoclinic' changed to 'monoclinic'
according to the built-in table from CIF Core dictionary named
'cif_core.dic' version 2.4.1 from 2010-06-29.

Automatic conversion script
Id: cif_fix_values 1646 2011-03-28 12:23:43Z adriana 
;
_cod_database_code 4315223

loop_
_symmetry_equiv_pos_as_xyz
'x, y, z'
'-x, y+1/2, -z+1/2'
'-x, -y, -z'
'x, -y-1/2, z-1/2'

loop_
_atom_site_label
_atom_site_type_symbol
_atom_site_fract_x
_atom_site_fract_y
_atom_site_fract_z
_atom_site_U_iso_or_equiv
_atom_site_adp_type
_atom_site_occupancy
_atom_site_symmetry_multiplicity
_atom_site_calc_flag
_atom_site_refinement_flags
_atom_site_disorder_assembly
_atom_site_disorder_group
Ni1 Ni 0.776671(17) 0.132444(10) 0.958728(10) 0.01116(4) Uani 1 1 d . . .
Fe3 Fe 0.687598(18) 0.361771(11) 0.978310(11) 0.00994(4) Uani 1 1 d . . .
Fe4 Fe 0.539668(18) 0.215978(11) 0.952479(11) 0.01001(4) Uani 1 1 d . . .
Fe2 Fe 0.925454(18) 0.280841(11) 0.972444(11) 0.00921(4) Uani 1 1 d . . .
Fe1 Fe 0.689749(18) 0.256007(11) 0.849727(11) 0.00930(4) Uani 1 1 d . . .
N1 N 0.82214(12) 0.06823(7) 1.06790(7) 0.01431(19) Uani 1 1 d . . .
N2 N 0.80277(12) 0.03631(7) 0.88787(7) 0.01421(19) Uani 1 1 d . . .
O42 O 0.49356(11) 0.03010(6) 0.91383(7) 0.01906(19) Uani 1 1 d . . .
O23 O 1.08815(12) 0.31893(7) 1.15230(6) 0.0223(2) Uani 1 1 d . . .
O41 O 0.24748(11) 0.24864(7) 0.83673(7) 0.0203(2) Uani 1 1 d . . .
O11 O 0.49870(13) 0.13151(7) 0.73086(7) 0.0251(2) Uani 1 1 d . . .
O21 O 1.06754(11) 0.41414(7) 0.89215(7) 0.0208(2) Uani 1 1 d . . .
O22 O 1.11931(11) 0.13603(6) 0.96337(8) 0.0228(2) Uani 1 1 d . . .
O31 O 0.79903(13) 0.52109(7) 0.91816(7) 0.0250(2) Uani 1 1 d . . .
C1 C 0.74026(12) 0.24623(7) 0.97739(7) 0.00954(19) Uani 1 1 d . . .
O33 O 0.77493(13) 0.41088(7) 1.16201(7) 0.0249(2) Uani 1 1 d . . .
O43 O 0.44194(14) 0.20746(8) 1.10961(7) 0.0299(2) Uani 1 1 d . . .
C2 C 0.83145(14) 0.02880(8) 1.12936(8) 0.0149(2) Uani 1 1 d . . .
O32 O 0.38798(12) 0.42416(7) 0.94469(9) 0.0297(3) Uani 1 1 d . . .
O13 O 0.54295(13) 0.41176(7) 0.76150(7) 0.0263(2) Uani 1 1 d . . .
C21 C 1.01548(13) 0.36224(8) 0.92480(8) 0.0139(2) Uani 1 1 d . . .
O12 O 0.90243(13) 0.26622(9) 0.74984(7) 0.0305(3) Uani 1 1 d . . .
C41 C 0.36135(14) 0.23696(8) 0.88223(8) 0.0131(2) Uani 1 1 d . . .
C42 C 0.53155(13) 0.10042(8) 0.93176(8) 0.0138(2) Uani 1 1 d . . .
C23 C 1.02347(14) 0.30417(8) 1.08242(8) 0.0142(2) Uani 1 1 d . . .
C13 C 0.60041(15) 0.35249(8) 0.79963(8) 0.0164(2) Uani 1 1 d . . .
C33 C 0.73948(15) 0.39190(8) 1.09049(9) 0.0158(2) Uani 1 1 d . . .
C4 C 0.80566(14) -0.02399(8) 0.84728(8) 0.0145(2) Uani 1 1 d . . .
C31 C 0.75812(15) 0.45945(8) 0.94279(8) 0.0160(2) Uani 1 1 d . . .
C43 C 0.48292(15) 0.21044(9) 1.04955(9) 0.0170(2) Uani 1 1 d . . .
C22 C 1.03409(14) 0.18834(8) 0.96463(8) 0.0152(2) Uani 1 1 d . . .
C11 C 0.57105(14) 0.17964(8) 0.77774(8) 0.0157(2) Uani 1 1 d . . .
C12 C 0.82741(15) 0.26130(9) 0.79391(9) 0.0178(2) Uani 1 1 d . . .
C5 C 0.80831(16) -0.10129(9) 0.79516(9) 0.0198(3) Uani 1 1 d . . .
H5A H 0.7427 -0.1439 0.8062 0.030 Uiso 1 1 calc R . .
H5B H 0.9048 -0.1248 0.8102 0.030 Uiso 1 1 calc R . .
H5C H 0.7792 -0.0860 0.7348 0.030 Uiso 1 1 calc R . .
C3 C 0.84541(17) -0.02211(10) 1.20805(9) 0.0218(3) Uani 1 1 d . . .
H3A H 0.8717 -0.0808 1.1987 0.033 Uiso 1 1 calc R . .
H3B H 0.7546 -0.0220 1.2221 0.033 Uiso 1 1 calc R . .
H3C H 0.9191 0.0030 1.2550 0.033 Uiso 1 1 calc R . .
C32 C 0.50185(15) 0.39422(9) 0.95720(9) 0.0184(2) Uani 1 1 d . . .

loop_
_atom_site_aniso_label
_atom_site_aniso_U_11
_atom_site_aniso_U_22
_atom_site_aniso_U_33
_atom_site_aniso_U_23
_atom_site_aniso_U_13
_atom_site_aniso_U_12
Ni1 0.01491(8) 0.00690(7) 0.01092(7) -0.00024(5) 0.00240(6) 0.00106(5)
Fe3 0.01093(8) 0.00711(7) 0.01219(8) -0.00113(5) 0.00391(6) 0.00031(5)
Fe4 0.00849(7) 0.01053(8) 0.01095(8) 0.00134(6) 0.00261(6) -0.00091(5)
Fe2 0.00840(7) 0.00837(7) 0.01067(8) -0.00053(5) 0.00234(6) -0.00083(5)
Fe1 0.01027(8) 0.00879(7) 0.00859(7) -0.00026(5) 0.00226(6) -0.00079(6)
N1 0.0152(5) 0.0108(4) 0.0154(5) -0.0006(4) 0.0019(4) 0.0008(4)
N2 0.0149(5) 0.0119(5) 0.0154(5) 0.0004(4) 0.0035(4) 0.0011(4)
O42 0.0189(5) 0.0145(4) 0.0230(5) -0.0002(4) 0.0046(4) -0.0054(3)
O23 0.0258(5) 0.0246(5) 0.0143(4) -0.0001(4) 0.0020(4) -0.0066(4)
O41 0.0151(4) 0.0203(5) 0.0218(5) 0.0041(4) -0.0008(4) -0.0003(4)
O11 0.0313(6) 0.0238(5) 0.0178(5) -0.0046(4) 0.0028(4) -0.0117(4)
O21 0.0189(5) 0.0225(5) 0.0211(5) 0.0045(4) 0.0057(4) -0.0054(4)
O22 0.0192(5) 0.0157(5) 0.0349(6) -0.0001(4) 0.0097(4) 0.0039(4)
O31 0.0362(6) 0.0162(5) 0.0240(5) -0.0006(4) 0.0110(5) -0.0091(4)
C1 0.0099(5) 0.0091(5) 0.0097(5) 0.0003(4) 0.0028(4) -0.0003(4)
O33 0.0382(6) 0.0212(5) 0.0159(5) -0.0019(4) 0.0082(4) 0.0015(4)
O43 0.0395(7) 0.0364(6) 0.0173(5) -0.0010(4) 0.0136(5) -0.0064(5)
C2 0.0143(5) 0.0129(5) 0.0159(5) -0.0013(4) 0.0018(4) -0.0007(4)
O32 0.0150(5) 0.0187(5) 0.0533(7) -0.0121(5) 0.0059(5) 0.0024(4)
O13 0.0359(6) 0.0170(5) 0.0193(5) 0.0037(4) -0.0032(4) 0.0044(4)
C21 0.0112(5) 0.0161(5) 0.0134(5) -0.0007(4) 0.0019(4) -0.0002(4)
O12 0.0236(5) 0.0504(7) 0.0215(5) -0.0110(5) 0.0126(4) -0.0115(5)
C41 0.0153(5) 0.0105(5) 0.0145(5) 0.0009(4) 0.0057(4) -0.0014(4)
C42 0.0125(5) 0.0159(6) 0.0131(5) 0.0024(4) 0.0037(4) -0.0001(4)
C23 0.0138(5) 0.0122(5) 0.0177(6) 0.0012(4) 0.0062(4) -0.0020(4)
C13 0.0186(6) 0.0156(6) 0.0135(5) -0.0011(4) 0.0020(4) -0.0018(4)
C33 0.0197(6) 0.0110(5) 0.0181(6) 0.0010(4) 0.0073(5) 0.0021(4)
C4 0.0142(5) 0.0133(5) 0.0160(5) 0.0001(4) 0.0042(4) 0.0001(4)
C31 0.0191(6) 0.0142(5) 0.0144(5) -0.0027(4) 0.0043(5) -0.0015(4)
C43 0.0177(6) 0.0173(6) 0.0147(6) -0.0002(4) 0.0024(5) -0.0034(5)
C22 0.0153(5) 0.0144(5) 0.0157(5) -0.0001(4) 0.0043(4) -0.0006(4)
C11 0.0186(6) 0.0156(6) 0.0128(5) 0.0016(4) 0.0044(4) -0.0018(4)
C12 0.0167(6) 0.0215(6) 0.0149(6) -0.0040(5) 0.0038(5) -0.0042(5)
C5 0.0227(6) 0.0146(6) 0.0238(6) -0.0079(5) 0.0091(5) -0.0019(5)
C3 0.0269(7) 0.0226(7) 0.0140(6) 0.0048(5) 0.0026(5) -0.0035(5)
C32 0.0165(6) 0.0131(6) 0.0249(6) -0.0067(5) 0.0047(5) -0.0013(4)

loop_
_atom_type_symbol
_atom_type_description
_atom_type_scat_dispersion_real
_atom_type_scat_dispersion_imag
_atom_type_scat_source
C C 0.0033 0.0016 'International Tables Vol C Tables 4.2.6.8 and 6.1.1.4'
H H 0.0000 0.0000 'International Tables Vol C Tables 4.2.6.8 and 6.1.1.4'
N N 0.0061 0.0033 'International Tables Vol C Tables 4.2.6.8 and 6.1.1.4'
O O 0.0106 0.0060 'International Tables Vol C Tables 4.2.6.8 and 6.1.1.4'
Fe Fe 0.3463 0.8444 'International Tables Vol C Tables 4.2.6.8 and 6.1.1.4'
Ni Ni 0.3393 1.1124 'International Tables Vol C Tables 4.2.6.8 and 6.1.1.4'

loop_
_geom_angle_atom_site_label_1
_geom_angle_atom_site_label_2
_geom_angle_atom_site_label_3
_geom_angle
_geom_angle_site_symmetry_1
_geom_angle_site_symmetry_3
_geom_angle_publ_flag
C1 Ni1 N2 153.65(5) . . ?
C1 Ni1 N1 110.02(5) . . ?
N2 Ni1 N1 96.27(5) . . ?
C1 Ni1 Fe1 50.21(4) . . ?
N2 Ni1 Fe1 103.73(3) . . ?
N1 Ni1 Fe1 159.67(3) . . ?
C1 Ni1 Fe4 47.50(4) . . ?
N2 Ni1 Fe4 128.07(3) . . ?
N1 Ni1 Fe4 104.99(3) . . ?
Fe1 Ni1 Fe4 59.394(6) . . ?
C1 Ni1 Fe2 44.71(4) . . ?
N2 Ni1 Fe2 123.40(3) . . ?
N1 Ni1 Fe2 112.25(3) . . ?
Fe1 Ni1 Fe2 59.068(6) . . ?
Fe4 Ni1 Fe2 91.320(7) . . ?
C32 Fe3 C33 95.74(6) . . ?
C32 Fe3 C31 98.63(6) . . ?
C33 Fe3 C31 94.56(6) . . ?
C32 Fe3 C1 121.77(6) . . ?
C33 Fe3 C1 104.90(5) . . ?
C31 Fe3 C1 132.06(6) . . ?
C32 Fe3 Fe4 75.05(4) . . ?
C33 Fe3 Fe4 111.46(4) . . ?
C31 Fe3 Fe4 153.58(4) . . ?
C1 Fe3 Fe4 46.73(4) . . ?
C32 Fe3 Fe2 162.85(4) . . ?
C33 Fe3 Fe2 99.16(4) . . ?
C31 Fe3 Fe2 88.64(4) . . ?
C1 Fe3 Fe2 45.69(4) . . ?
Fe4 Fe3 Fe2 91.538(8) . . ?
C32 Fe3 Fe1 104.47(4) . . ?
C33 Fe3 Fe1 152.60(4) . . ?
C31 Fe3 Fe1 100.38(4) . . ?
C1 Fe3 Fe1 48.53(4) . . ?
Fe4 Fe3 Fe1 58.067(6) . . ?
Fe2 Fe3 Fe1 58.737(6) . . ?
C43 Fe4 C41 94.97(6) . . ?
C43 Fe4 C42 96.06(6) . . ?
C41 Fe4 C42 94.40(6) . . ?
C43 Fe4 C1 111.32(6) . . ?
C41 Fe4 C1 144.58(5) . . ?
C42 Fe4 C1 105.49(5) . . ?
C43 Fe4 Fe1 159.83(4) . . ?
C41 Fe4 Fe1 99.31(4) . . ?
C42 Fe4 Fe1 96.97(4) . . ?
C1 Fe4 Fe1 50.08(3) . . ?
C43 Fe4 Ni1 114.87(4) . . ?
C41 Fe4 Ni1 141.79(4) . . ?
C42 Fe4 Ni1 60.73(4) . . ?
C1 Fe4 Ni1 44.77(3) . . ?
Fe1 Fe4 Ni1 59.716(6) . . ?
C43 Fe4 Fe3 100.72(4) . . ?
C41 Fe4 Fe3 108.92(4) . . ?
C42 Fe4 Fe3 149.72(4) . . ?
C1 Fe4 Fe3 44.77(3) . . ?
Fe1 Fe4 Fe3 61.151(7) . . ?
Ni1 Fe4 Fe3 89.260(8) . . ?
C22 Fe2 C23 94.19(6) . . ?
C22 Fe2 C21 99.42(6) . . ?
C23 Fe2 C21 95.59(6) . . ?
C22 Fe2 C1 110.78(5) . . ?
C23 Fe2 C1 104.90(5) . . ?
C21 Fe2 C1 141.64(5) . . ?
C22 Fe2 Fe1 103.44(4) . . ?
C23 Fe2 Fe1 152.88(4) . . ?
C21 Fe2 Fe1 101.54(4) . . ?
C1 Fe2 Fe1 49.63(4) . . ?
C22 Fe2 Fe3 155.43(4) . . ?
C23 Fe2 Fe3 95.26(4) . . ?
C21 Fe2 Fe3 102.16(4) . . ?
C1 Fe2 Fe3 44.76(3) . . ?
Fe1 Fe2 Fe3 60.789(7) . . ?
C22 Fe2 Ni1 67.86(4) . . ?
C23 Fe2 Ni1 111.98(4) . . ?
C21 Fe2 Ni1 149.92(4) . . ?
C1 Fe2 Ni1 43.13(3) . . ?
Fe1 Fe2 Ni1 58.370(6) . . ?
Fe3 Fe2 Ni1 87.572(8) . . ?
C13 Fe1 C12 93.73(6) . . ?
C13 Fe1 C11 96.56(6) . . ?
C12 Fe1 C11 97.48(6) . . ?
C13 Fe1 C1 118.51(5) . . ?
C12 Fe1 C1 121.39(6) . . ?
C11 Fe1 C1 122.75(5) . . ?
C13 Fe1 Fe4 101.81(4) . . ?
C12 Fe1 Fe4 164.22(5) . . ?
C11 Fe1 Fe4 83.58(4) . . ?
C1 Fe1 Fe4 47.89(3) . . ?
C13 Fe1 Ni1 161.25(4) . . ?
C12 Fe1 Ni1 103.34(5) . . ?
C11 Fe1 Ni1 88.94(4) . . ?
C1 Fe1 Ni1 45.23(3) . . ?
Fe4 Fe1 Ni1 60.890(7) . . ?
C13 Fe1 Fe2 115.37(4) . . ?
C12 Fe1 Fe2 76.34(4) . . ?
C11 Fe1 Fe2 147.64(4) . . ?
C1 Fe1 Fe2 46.42(3) . . ?
Fe4 Fe1 Fe2 94.295(8) . . ?
Ni1 Fe1 Fe2 62.562(7) . . ?
C13 Fe1 Fe3 74.47(4) . . ?
C12 Fe1 Fe3 122.17(4) . . ?
C11 Fe1 Fe3 139.45(4) . . ?
C1 Fe1 Fe3 44.51(3) . . ?
Fe4 Fe1 Fe3 60.783(7) . . ?
Ni1 Fe1 Fe3 89.704(8) . . ?
Fe2 Fe1 Fe3 60.473(7) . . ?
C2 N1 Ni1 171.86(11) . . ?
C4 N2 Ni1 173.02(11) . . ?
Ni1 C1 Fe3 171.13(7) . . ?
Ni1 C1 Fe2 92.16(5) . . ?
Fe3 C1 Fe2 89.55(5) . . ?
Ni1 C1 Fe4 87.73(5) . . ?
Fe3 C1 Fe4 88.50(5) . . ?
Fe2 C1 Fe4 165.93(7) . . ?
Ni1 C1 Fe1 84.56(5) . . ?
Fe3 C1 Fe1 86.96(5) . . ?
Fe2 C1 Fe1 83.95(4) . . ?
Fe4 C1 Fe1 82.03(4) . . ?
N1 C2 C3 179.19(15) . . ?
O21 C21 Fe2 177.35(12) . . ?
O41 C41 Fe4 178.58(12) . . ?
O42 C42 Fe4 164.68(11) . . ?
O23 C23 Fe2 178.88(12) . . ?
O13 C13 Fe1 174.81(12) . . ?
O33 C33 Fe3 178.84(13) . . ?
N2 C4 C5 179.62(14) . . ?
O31 C31 Fe3 177.88(13) . . ?
O43 C43 Fe4 177.60(13) . . ?
O22 C22 Fe2 171.01(12) . . ?
O11 C11 Fe1 178.08(12) . . ?
O12 C12 Fe1 172.12(13) . . ?
O32 C32 Fe3 172.59(12) . . ?

loop_
_geom_bond_atom_site_label_1
_geom_bond_atom_site_label_2
_geom_bond_distance
_geom_bond_site_symmetry_2
_geom_bond_publ_flag
Ni1 C1 1.8264(11) . ?
Ni1 N2 1.9254(11) . ?
Ni1 N1 1.9532(11) . ?
Ni1 Fe1 2.5612(2) . ?
Ni1 Fe4 2.5913(2) . ?
Ni1 Fe2 2.6696(2) . ?
Fe3 C32 1.7909(14) . ?
Fe3 C33 1.7914(13) . ?
Fe3 C31 1.8055(13) . ?
Fe3 C1 1.8495(11) . ?
Fe3 Fe4 2.6253(2) . ?
Fe3 Fe2 2.6265(2) . ?
Fe3 Fe1 2.6346(2) . ?
Fe4 C43 1.7927(14) . ?
Fe4 C41 1.7967(13) . ?
Fe4 C42 1.8065(13) . ?
Fe4 C1 1.9121(11) . ?
Fe4 Fe1 2.5527(2) . ?
Fe2 C22 1.7898(13) . ?
Fe2 C23 1.7904(13) . ?
Fe2 C21 1.8092(13) . ?
Fe2 C1 1.8795(11) . ?
Fe2 Fe1 2.5802(2) . ?
Fe1 C13 1.7891(13) . ?
Fe1 C12 1.7954(14) . ?
Fe1 C11 1.8109(13) . ?
Fe1 C1 1.9769(11) . ?
N1 C2 1.1410(17) . ?
N2 C4 1.1389(17) . ?
O42 C42 1.1523(16) . ?
O23 C23 1.1436(16) . ?
O41 C41 1.1466(16) . ?
O11 C11 1.1426(17) . ?
O21 C21 1.1446(16) . ?
O22 C22 1.1521(16) . ?
O31 C31 1.1392(17) . ?
O33 C33 1.1414(17) . ?
O43 C43 1.1407(17) . ?
C2 C3 1.4611(18) . ?
O32 C32 1.1513(17) . ?
O13 C13 1.1498(16) . ?
O12 C12 1.1455(17) . ?
C4 C5 1.4589(18) . ?
